data_2212628
loop_
_publ_author_name
'Foces-Foces, C.'
'Rodr\'iguez, M. L.'
'P\'erez-Hern\'andez, N.'

_publ_section_title
;
 Hydrogen bonding in 3-methylenecyclohexane-1,1-dicarboxylic acid
;
_journal_coeditor_code LH2294
_journal_issue 3
_journal_name_full 'Acta Crystallographica Section E'
_journal_page_first o1308
_journal_page_last o1310
_journal_paper_doi 10.1107/S1600536807006617
_journal_volume 63
_journal_year 2007
_chemical_formula_iupac 'C9 H12 O4'
_chemical_formula_moiety 'C9 H12 O4'
_chemical_formula_sum 'C9 H12 O4'
_chemical_formula_weight 184.19
_chemical_melting_point .426E-305
_chemical_name_systematic
;
3-methylenecyclohexane-1,1-dicarboxylic acid
;
_space_group_IT_number 2
_symmetry_cell_setting triclinic
_symmetry_space_group_name_Hall '-P 1'
_symmetry_space_group_name_H-M 'P -1'
_atom_sites_solution_hydrogens difmap
_atom_sites_solution_primary direct
_atom_sites_solution_secondary difmap
_audit_creation_method SHELXL-97
_cell_angle_alpha 75.880(3)
_cell_angle_beta 86.265(3)
_cell_angle_gamma 70.310(4)
_cell_formula_units_Z 2
_cell_length_a 6.6486(6)
_cell_length_b 7.1156(6)
_cell_length_c 10.9252(11)
_cell_measurement_reflns_used 2027
_cell_measurement_temperature 295(2)
_cell_measurement_theta_max 27.00
_cell_measurement_theta_min 1.92
_cell_volume 471.85(8)
_computing_data_collection 'COLLECT (Nonius, 2000)'
_computing_data_reduction 'DENZO and SCALEPACK (Otwinowski & Minor, 1997)'
_computing_molecular_graphics 'PLATON (Spek, 2003)'
_computing_publication_material
;WinGX (Farrugia, 1999), PLATON  and
Mercury (Bruno <i>et al.</i>,  2002)
;
_computing_structure_refinement 'SHELXL97 (Sheldrick, 1997)'
_computing_structure_solution 'SIR97 (Altomare <i>et al.</i>,  1999)'
_diffrn_ambient_temperature 295(2)
_diffrn_detector_area_resol_mean 9
_diffrn_measured_fraction_theta_full 0.988
_diffrn_measured_fraction_theta_max 0.988
_diffrn_measurement_device 'Bruker--Nonius KappaCCD'
_diffrn_measurement_device_type KappaCCD
_diffrn_measurement_method '\f and \w'
_diffrn_radiation_monochromator 'horizontally mounted graphite crystal'
_diffrn_radiation_source 'fine-focus sealed tube'
_diffrn_radiation_type MoK\a
_diffrn_radiation_wavelength 0.71073
_diffrn_reflns_av_R_equivalents 0.049
_diffrn_reflns_av_sigmaI/netI 0.0000
_diffrn_reflns_limit_h_max 8
_diffrn_reflns_limit_h_min -8
_diffrn_reflns_limit_k_max 9
_diffrn_reflns_limit_k_min -8
_diffrn_reflns_limit_l_max 13
_diffrn_reflns_limit_l_min -13
_diffrn_reflns_number 4497
_diffrn_reflns_theta_full 26.98
_diffrn_reflns_theta_max 26.98
_diffrn_reflns_theta_min 1.92
_diffrn_standards_number 0
_exptl_absorpt_coefficient_mu 0.102
_exptl_absorpt_correction_type none
_exptl_absorpt_process_details None
_exptl_crystal_colour colourless
_exptl_crystal_density_diffrn 1.296
_exptl_crystal_density_method 'not measured'
_exptl_crystal_description prism
_exptl_crystal_F_000 196
_exptl_crystal_size_max 0.33
_exptl_crystal_size_mid 0.20
_exptl_crystal_size_min 0.20
_refine_diff_density_max 0.211
_refine_diff_density_min -0.187
_refine_ls_extinction_method none
_refine_ls_goodness_of_fit_ref 1.061
_refine_ls_hydrogen_treatment constr
_refine_ls_matrix_type full
_refine_ls_number_parameters 120
_refine_ls_number_reflns 2052
_refine_ls_number_restraints 0
_refine_ls_restrained_S_all 1.061
_refine_ls_R_factor_all 0.0642
_refine_ls_R_factor_gt 0.0515
_refine_ls_shift/su_max 0.001
_refine_ls_shift/su_mean 0.000
_refine_ls_structure_factor_coef Fsqd
_refine_ls_weighting_details 'calc w=1/[\s^2^(Fo^2^)+(0.0615P)^2^+0.2209P] where P=(Fo^2^+2Fc^2^)/3'
_refine_ls_weighting_scheme calc
_refine_ls_wR_factor_gt 0.1271
_refine_ls_wR_factor_ref 0.1449
_reflns_number_gt 1692
_reflns_number_total 2052
_reflns_threshold_expression I>2\s(I)
_cod_data_source_file lh2294.cif
_cod_data_source_block I
_cod_depositor_comments
;
The following automatic conversions were performed:
'_symmetry_cell_setting' value 'Triclinic' changed to 'triclinic'
according to '/home/saulius/struct/CIF-dictionaries/cif_core.dic'
dictionary named 'cif_core.dic' version 2.4.1 from 2010-06-29.

Automatic conversion script
Id: cif_fix_enum 1527 2010-12-29 10:47:43Z saulius 

The following automatic conversions were performed:

'_symmetry_cell_setting' value 'Triclinic' changed to 'triclinic'
according to /home/saulius/struct/CIF-dictionaries/cif_core.dic
dictionary named 'cif_core.dic' version 2.4.1 from 2010-06-29.

Automatic conversion script
Id: cif_fix_values 1715 2011-07-08 13:25:40Z adriana 
;
_cod_original_cell_volume 471.90(8)
_cod_original_sg_symbol_H-M P-1
_cod_database_code 2212628
_cod_database_fobs_code 2212628

loop_
_symmetry_equiv_pos_as_xyz
'x, y, z'
'-x, -y, -z'

loop_
_atom_site_type_symbol
_atom_site_label
_atom_site_fract_x
_atom_site_fract_y
_atom_site_fract_z
_atom_site_U_iso_or_equiv
_atom_site_adp_type
_atom_site_calc_flag
_atom_site_refinement_flags
_atom_site_occupancy
O O1 0.7223(2) 0.3259(2) 0.46827(14) 0.0565(5) Uani d . 1
O O2 0.4108(2) 0.4336(3) 0.36783(15) 0.0595(5) Uani d . 1
H H2 0.3756 0.5065 0.4186 0.071 Uiso calc R 1
O O3 0.4650(2) 0.3075(2) 0.10563(12) 0.0466(4) Uani d . 1
O O4 0.7065(2) 0.4552(2) 0.11673(13) 0.0483(4) Uani d . 1
H H4 0.6535 0.5255 0.0479 0.058 Uiso calc R 1
C C1 0.6933(3) 0.1872(2) 0.29172(15) 0.0291(4) Uani d . 1
C C2 0.9398(3) 0.1018(3) 0.29678(17) 0.0344(4) Uani d . 1
H H2A 0.9956 0.2133 0.2628 0.041 Uiso calc R 1
H H2B 0.9884 0.0437 0.3840 0.041 Uiso calc R 1
C C3 1.0253(3) -0.0608(3) 0.22255(18) 0.0418(5) Uani d . 1
C C4 0.9361(3) -0.2330(3) 0.2593(2) 0.0534(6) Uani d . 1
H H4A 0.9814 -0.3093 0.3451 0.064 Uiso calc R 1
H H4B 0.9906 -0.3261 0.2040 0.064 Uiso calc R 1
C C5 0.6922(3) -0.1500(3) 0.2505(2) 0.0444(5) Uani d . 1
H H5A 0.6472 -0.0880 0.1629 0.053 Uiso calc R 1
H H5B 0.6366 -0.2625 0.2804 0.053 Uiso calc R 1
C C6 0.6008(3) 0.0096(3) 0.32882(17) 0.0362(4) Uani d . 1
H H6A 0.6320 -0.0567 0.4175 0.043 Uiso calc R 1
H H6B 0.4467 0.0650 0.3173 0.043 Uiso calc R 1
C C7 0.6114(3) 0.3235(3) 0.38519(16) 0.0336(4) Uani d . 1
C C8 0.6098(3) 0.3220(2) 0.16124(15) 0.0290(4) Uani d . 1
C C9 1.1645(4) -0.0471(5) 0.1320(2) 0.0641(7) Uani d . 1
H H9A 1.2155 -0.1521 0.0860 0.077 Uiso d R 1
H H9B 1.2145 0.0689 0.1120 0.077 Uiso d R 1

loop_
_atom_site_aniso_label
_atom_site_aniso_U_11
_atom_site_aniso_U_22
_atom_site_aniso_U_33
_atom_site_aniso_U_12
_atom_site_aniso_U_13
_atom_site_aniso_U_23
O1 0.0518(9) 0.0656(10) 0.0451(8) 0.0075(7) -0.0160(7) -0.0346(7)
O2 0.0443(8) 0.0702(10) 0.0559(10) 0.0121(7) -0.0115(7) -0.0413(8)
O3 0.0570(9) 0.0494(8) 0.0351(7) -0.0265(7) -0.0184(6) 0.0043(6)
O4 0.0605(9) 0.0488(8) 0.0364(8) -0.0290(7) -0.0160(6) 0.0082(6)
C1 0.0332(9) 0.0285(8) 0.0220(8) -0.0051(7) -0.0018(6) -0.0063(6)
C2 0.0321(9) 0.0400(10) 0.0288(9) -0.0064(7) -0.0047(7) -0.0106(7)
C3 0.0313(9) 0.0502(11) 0.0395(10) 0.0002(8) -0.0059(7) -0.0205(9)
C4 0.0498(12) 0.0384(11) 0.0654(14) 0.0024(9) -0.0054(10) -0.0228(10)
C5 0.0492(11) 0.0332(10) 0.0515(12) -0.0124(8) -0.0013(9) -0.0122(8)
C6 0.0399(9) 0.0348(9) 0.0295(9) -0.0100(8) 0.0016(7) -0.0032(7)
C7 0.0407(9) 0.0302(9) 0.0236(8) -0.0026(7) -0.0040(7) -0.0067(7)
C8 0.0349(8) 0.0280(8) 0.0229(8) -0.0084(7) -0.0013(6) -0.0065(6)
C9 0.0445(12) 0.0948(19) 0.0596(15) -0.0159(12) 0.0093(11) -0.0428(14)

loop_
_atom_type_symbol
_atom_type_description
_atom_type_scat_dispersion_real
_atom_type_scat_dispersion_imag
_atom_type_scat_source
C C 0.0033 0.0016 'International Tables Vol C Tables 4.2.6.8 and 6.1.1.4'
H H 0.0000 0.0000 'International Tables Vol C Tables 4.2.6.8 and 6.1.1.4'
O O 0.0106 0.0060 'International Tables Vol C Tables 4.2.6.8 and 6.1.1.4'

loop_
_geom_angle_atom_site_label_1
_geom_angle_atom_site_label_2
_geom_angle_atom_site_label_3
_geom_angle
_geom_angle_publ_flag
C7 O2 H2 109.5 ?
C8 O4 H4 109.5 ?
C7 C1 C8 106.52(13) ?
C7 C1 C6 107.78(14) ?
C8 C1 C6 110.70(14) ?
C7 C1 C2 110.06(14) ?
C8 C1 C2 111.32(14) ?
C6 C1 C2 110.31(14) ?
C3 C2 C1 111.54(15) ?
C3 C2 H2A 109.3 ?
C1 C2 H2A 109.3 ?
C3 C2 H2B 109.3 ?
C1 C2 H2B 109.3 ?
H2A C2 H2B 108.0 ?
C9 C3 C4 123.9(2) ?
C9 C3 C2 121.8(2) ?
C4 C3 C2 114.27(17) ?
C3 C4 C5 110.46(16) ?
C3 C4 H4A 109.6 ?
C5 C4 H4A 109.6 ?
C3 C4 H4B 109.6 ?
C5 C4 H4B 109.6 ?
H4A C4 H4B 108.1 ?
C6 C5 C4 111.17(17) ?
C6 C5 H5A 109.4 ?
C4 C5 H5A 109.4 ?
C6 C5 H5B 109.4 ?
C4 C5 H5B 109.4 ?
H5A C5 H5B 108.0 ?
C5 C6 C1 112.24(15) ?
C5 C6 H6A 109.2 ?
C1 C6 H6A 109.2 ?
C5 C6 H6B 109.2 ?
C1 C6 H6B 109.2 ?
H6A C6 H6B 107.9 ?
O1 C7 O2 123.6(2) yes
O1 C7 C1 123.2(2) yes
O2 C7 C1 113.2(2) yes
O3 C8 O4 123.5(2) yes
O3 C8 C1 123.1(2) yes
O4 C8 C1 113.40(10) yes
C3 C9 H9A 120.1 ?
C3 C9 H9B 119.9 ?
H9A C9 H9B 120.0 ?

loop_
_geom_bond_atom_site_label_1
_geom_bond_atom_site_label_2
_geom_bond_distance
_geom_bond_publ_flag
O1 C7 1.212(2) yes
O2 C7 1.298(2) yes
O2 H2 0.8200 ?
O3 C8 1.217(2) yes
O4 C8 1.301(2) yes
O4 H4 0.8200 ?
C1 C7 1.528(2) ?
C1 C8 1.529(2) ?
C1 C6 1.543(3) ?
C1 C2 1.543(2) ?
C2 C3 1.508(2) ?
C2 H2A 0.9700 ?
C2 H2B 0.9700 ?
C3 C9 1.319(3) yes
C3 C4 1.495(3) ?
C4 C5 1.528(3) ?
C4 H4A 0.9700 ?
C4 H4B 0.9700 ?
C5 C6 1.527(3) ?
C5 H5A 0.9700 ?
C5 H5B 0.9700 ?
C6 H6A 0.9700 ?
C6 H6B 0.9700 ?
C9 H9A 0.9571 ?
C9 H9B 0.9629 ?

loop_
_geom_hbond_atom_site_label_D
_geom_hbond_atom_site_label_H
_geom_hbond_atom_site_label_A
_geom_hbond_site_symmetry_A
_geom_hbond_distance_DH
_geom_hbond_distance_HA
_geom_hbond_distance_DA
_geom_hbond_angle_DHA
_geom_hbond_publ_flag
O2 H2 O1 2_666 0.82 1.86 2.681(2) 176 yes
O4 H4 O3 2_665 0.82 1.85 2.667(2) 178 yes

loop_
_geom_torsion_atom_site_label_1
_geom_torsion_atom_site_label_2
_geom_torsion_atom_site_label_3
_geom_torsion_atom_site_label_4
_geom_torsion
_geom_torsion_publ_flag
C2 C1 C7 O1 -14.5(2) yes
C6 C1 C8 O3 10.8(2) yes
C7 C1 C2 C3 170.41(15) ?
C8 C1 C2 C3 -71.7(2) ?
C6 C1 C2 C3 51.6(2) yes
C1 C2 C3 C4 -54.2(2) yes
C2 C3 C4 C5 55.3(2) yes
C3 C4 C5 C6 -55.0(2) yes
C4 C5 C6 C1 55.5(2) yes
C2 C1 C6 C5 -53.4(2) yes
C1 C2 C3 C9 124.8(2) ?
C9 C3 C4 C5 -123.7(2) ?
C7 C1 C6 C5 -173.62(14) ?
C8 C1 C6 C5 70.24(18) ?
C8 C1 C7 O1 -135.34(19) ?
C6 C1 C7 O1 105.8(2) ?
C8 C1 C7 O2 45.7(2) ?
C6 C1 C7 O2 -73.13(19) ?
C2 C1 C7 O2 166.52(16) ?
C7 C1 C8 O3 -106.15(19) ?
C2 C1 C8 O3 133.86(18) ?
C7 C1 C8 O4 72.89(18) ?
C6 C1 C8 O4 -170.20(14) ?
C2 C1 C8 O4 -47.1(2) ?

loop_
_cod_related_entry_id
_cod_related_entry_database
_cod_related_entry_code
1 ChemSpider 9840245
